data_1536526
loop_
_publ_author_name
'Wickleder, M.S.'
'Mueller, I.'
'Meyer, G.'

_publ_section_title
;
 Das Chloridnitrat Pr Cl2 (N O3) . 5(H2 O) mit kationischen und
 anionischen Komplexen gemaess (Pr Cl2 (H2 O)6) (Pr Cl2 (N O3)2 (H2 O)4)
;
_journal_name_full 'Zeitschrift fuer Anorganische und Allgemeine Chemie'
_journal_page_first 4
_journal_page_last 6
_journal_volume 627
_journal_year 2001
_chemical_formula_sum 'Cl2 H10 N O8 Pr'
_chemical_name_systematic 'Pr Cl2 (N O3) (H2 O)5'
_space_group_IT_number 13
_symmetry_space_group_name_Hall '-P 2yc'
_symmetry_space_group_name_H-M 'P 1 2/c 1'
_cell_angle_alpha 90
_cell_angle_beta 91.91
_cell_angle_gamma 90
_cell_formula_units_Z 4
_cell_length_a 12.288
_cell_length_b 6.4835
_cell_length_c 12.66
_cell_volume 1008.052
_citation_journal_id_ASTM ZAACAB
_cod_data_source_file Wickleder_ZAACAB_2001_7.cif
_cod_data_source_block H10Cl2N1O8Pr1
_cod_original_formula_sum 'H10 Cl2 N1 O8 Pr1'
_cod_database_code 1536526

loop_
_symmetry_equiv_pos_as_xyz
x,y,z
-x,y,-z+1/2
-x,-y,-z
x,-y,z-1/2

loop_
_atom_site_label
_atom_site_type_symbol
_atom_site_fract_x
_atom_site_fract_y
_atom_site_fract_z
_atom_site_occupancy
_atom_site_U_iso_or_equiv
Cl2 Cl-1 -0.10873 -0.5485 0.11906 1 0.0
Cl1 Cl-1 0.39057 0.6222 0.14666 1 0.0
O2 O-2 0.2402 0.1039 0.0257 1 0.0
Pr2 Pr+3 0 -0.25335 0.25 1 0.0
O8 O-2 -0.1742 -0.0925 0.1933 1 0.0
H6 H+1 0.1436 -0.382 0.046 1 0.0
N1 N+5 0.3182 0.1489 0.0855 1 0.0
O5 O-2 0.6298 0.3967 0.1145 1 0.0
H3 H+1 0.7078 0.405 0.1308 1 0.0
Pr1 Pr+3 0.5 0.27818 0.25 1 0.0
O6 O-2 0.1353 -0.3807 0.1266 1 0.0
H1 H+1 0.5454 0.9225 0.1106 1 0.0
H9 H+1 -0.2095 -0.026 0.2254 1 0.0
O1 O-2 0.4126 0.1734 0.0529 1 0.0
O7 O-2 0.0346 0.035 0.1263 1 0.0
H4 H+1 0.6167 0.3937 0.0711 1 0.0
H5 H+1 0.202 -0.3728 0.1377 1 0.0
O3 O-2 0.3044 0.1727 0.1828 1 0.0
H8 H+1 0.0908 0.043 0.1097 1 0.0
H2 H+1 0.6151 0.903 0.2059 1 0.0
O4 O-2 0.5803 -0.0408 0.1664 1 0.0
H10 H+1 -0.2057 -0.11 0.1459 1 0.0
H7 H+1 -0.017 0.159 0.113 1 0.0
